data_2224854
loop_
_publ_author_name
'Ishizawa, Nobuo'
'Kamoshita, Minami'
'Fukuda, Koichiro'
'Shioi, Kousuke'
'Hirosaki, Naoto'

_publ_section_title
;
 Sr~3~(Al~3+<i>x~</i>Si~13{-~<i>x</i>})(N~21{-~<i>x</i>}O~2+<i>x~</i>):Eu^2+^
 (<i>x</i> \sim 0): a monoclinic modification of Sr-sialon
;
_journal_coeditor_code BR2134
_journal_issue 2
_journal_name_full 'Acta Crystallographica Section E'
_journal_page_first i14
_journal_paper_doi 10.1107/S1600536810003223
_journal_volume 66
_journal_year 2010
_chemical_formula_iupac 'Sr3 Al3 Si13 N21 O2'
_chemical_formula_sum 'Al6 Eu0.18 N42 O4 Si26 Sr5.82'
_chemical_formula_weight 2081.94
_chemical_name_systematic
;
tristrontium trialuminium tridecasilicon henicosanitride dioxide
;
_space_group_IT_number 4
_symmetry_cell_setting monoclinic
_symmetry_space_group_name_Hall 'P 2c'
_symmetry_space_group_name_H-M 'P 1 1 21'
_atom_sites_solution_primary direct
_atom_sites_solution_secondary difmap
_audit_creation_method SHELXL-97
_cell_angle_alpha 90.00
_cell_angle_beta 90.00
_cell_angle_gamma 90.000(2)
_cell_formula_units_Z 1
_cell_length_a 14.7557(5)
_cell_length_b 7.4627(2)
_cell_length_c 9.0348(3)
_cell_measurement_reflns_used 3169
_cell_measurement_temperature 296(2)
_cell_measurement_theta_max 35.71
_cell_measurement_theta_min 4.51
_cell_volume 994.89(5)
_computing_cell_refinement 'SAINT (Bruker, 2007)'
_computing_data_collection 'APEX2 (Bruker, 2007)'
_computing_data_reduction 'SAINT (Bruker, 2007)'
_computing_molecular_graphics 'ATOMS (Dowty, 2008)'
_computing_publication_material 'publCIF (Westrip, 2010)'
_computing_structure_refinement 'SHELXL97 (Sheldrick, 2008)'
_computing_structure_solution 'SHELXS97 (Sheldrick, 2008)'
_diffrn_ambient_temperature 296(2)
_diffrn_measured_fraction_theta_full 0.995
_diffrn_measured_fraction_theta_max 0.995
_diffrn_measurement_device_type 'Bruker APEXII CCD'
_diffrn_measurement_method '\f and \w scans'
_diffrn_radiation_monochromator graphite
_diffrn_radiation_source 'fine-focus sealed tube'
_diffrn_radiation_type MoK\a
_diffrn_radiation_wavelength 0.71073
_diffrn_reflns_av_R_equivalents 0.0360
_diffrn_reflns_av_sigmaI/netI 0.0393
_diffrn_reflns_limit_h_max 19
_diffrn_reflns_limit_h_min -18
_diffrn_reflns_limit_k_max 9
_diffrn_reflns_limit_k_min -9
_diffrn_reflns_limit_l_max 11
_diffrn_reflns_limit_l_min -11
_diffrn_reflns_number 11854
_diffrn_reflns_theta_full 27.50
_diffrn_reflns_theta_max 27.50
_diffrn_reflns_theta_min 1.38
_diffrn_standards_number 0
_exptl_absorpt_coefficient_mu 9.045
_exptl_absorpt_correction_T_max 0.9150
_exptl_absorpt_correction_T_min 0.5315
_exptl_absorpt_correction_type numerical
_exptl_absorpt_process_details '(Meulenaer & Tompa, 1965)'
_exptl_crystal_colour 'light yellow'
_exptl_crystal_density_diffrn 3.475
_exptl_crystal_density_method 'not measured'
_exptl_crystal_description plate
_exptl_crystal_F_000 1001.0
_exptl_crystal_size_max 0.08
_exptl_crystal_size_mid 0.08
_exptl_crystal_size_min 0.01
_refine_diff_density_max 1.328
_refine_diff_density_min -1.248
_refine_ls_abs_structure_details 'Flack (1983), 1942 Friedel pairs'
_refine_ls_abs_structure_Flack 0.00
_refine_ls_extinction_method none
_refine_ls_goodness_of_fit_ref 1.067
_refine_ls_matrix_type full
_refine_ls_number_parameters 162
_refine_ls_number_reflns 4384
_refine_ls_number_restraints 1
_refine_ls_restrained_S_all 1.067
_refine_ls_R_factor_all 0.0577
_refine_ls_R_factor_gt 0.0448
_refine_ls_shift/su_max 0.000
_refine_ls_shift/su_mean 0.000
_refine_ls_structure_factor_coef Fsqd
_refine_ls_weighting_details 'calc w=1/[\s^2^(Fo^2^)+(0.0316P)^2^+7.9067P] where P=(Fo^2^+2Fc^2^)/3'
_refine_ls_weighting_scheme calc
_refine_ls_wR_factor_gt 0.0982
_refine_ls_wR_factor_ref 0.1051
_reflns_number_gt 3672
_reflns_number_total 4384
_reflns_threshold_expression I>2\s(I)
_cod_data_source_file br2134.cif
_cod_data_source_block I
_cod_database_code 2224854
_cod_database_fobs_code 2224854

loop_
_symmetry_equiv_pos_as_xyz
'x, y, z'
'-x, -y, z+1/2'

loop_
_atom_site_type_symbol
_atom_site_label
_atom_site_fract_x
_atom_site_fract_y
_atom_site_fract_z
_atom_site_U_iso_or_equiv
_atom_site_adp_type
_atom_site_calc_flag
_atom_site_refinement_flags
_atom_site_occupancy
_atom_site_disorder_assembly
_atom_site_disorder_group
Sr Sr1 0.7496(2) 0.7488(2) 0.5178(4) 0.0275(3) Uani d . 1 . .
Sr Sr2 0.91735(19) 1.2554(2) 1.00147(13) 0.0361(8) Uani d P 0.943(11) . .
Eu Eu2 0.91735(19) 1.2554(2) 1.00147(13) 0.0361(8) Uani d P 0.057(11) . .
Sr Sr3 0.58236(18) 1.2652(2) 1.03237(15) 0.0390(8) Uani d P 0.963(11) . .
Eu Eu3 0.58236(18) 1.2652(2) 1.03237(15) 0.0390(8) Uani d P 0.037(11) . .
Si Si1 0.9992(3) 0.1230(6) 0.6686(5) 0.00785(14) Uiso d . 1 . .
Si Si2 0.8011(3) 1.1316(6) 0.6707(4) 0.00785(14) Uiso d . 1 . .
Si Si3 0.5002(3) 0.8635(5) 0.8784(5) 0.00785(14) Uiso d . 1 . .
Si Si4 0.6000(3) 1.1307(4) 0.6782(4) 0.00785(14) Uiso d . 1 . .
Si Si5 0.6989(3) 0.8634(6) 0.8770(4) 0.00785(14) Uiso d . 1 . .
Si Si6 0.8019(3) 0.8726(6) 0.1733(5) 0.00785(14) Uiso d . 1 . .
Si Si7 0.6983(3) 1.1443(5) 0.3783(4) 0.00785(14) Uiso d . 1 . .
Si Si8 0.6021(3) 0.8640(4) 1.1774(3) 0.00785(14) Uiso d . 1 . .
Si Si9 0.8979(3) 1.1420(4) 0.3693(4) 0.00785(14) Uiso d . 1 . .
Si Si10 0.8997(3) 0.8467(4) 0.8744(3) 0.00785(14) Uiso d . 1 . .
Si Si11 0.9081(4) 0.4859(5) 0.6769(4) 0.0089(2) Uiso d P 0.50 . .
Al Al11 0.9081(4) 0.4859(5) 0.6769(4) 0.0089(2) Uiso d P 0.50 . .
Si Si12 0.9111(3) 0.5575(5) 0.3255(4) 0.0089(2) Uiso d P 0.50 . .
Al Al12 0.9111(3) 0.5575(5) 0.3255(4) 0.0089(2) Uiso d P 0.50 . .
Si Si13 0.5914(3) 0.4893(5) 0.3518(4) 0.0089(2) Uiso d P 0.50 . .
Al Al13 0.5914(3) 0.4893(5) 0.3518(4) 0.0089(2) Uiso d P 0.50 . .
Si Si14 0.5930(4) 0.5559(5) 0.7048(4) 0.0089(2) Uiso d P 0.50 . .
Al Al14 0.5930(4) 0.5559(5) 0.7048(4) 0.0089(2) Uiso d P 0.50 . .
Si Si15 0.7794(5) 0.5102(12) 0.8496(9) 0.0031(4) Uiso d P 0.25 . .
Al Al15 0.7794(5) 0.5102(12) 0.8496(9) 0.0031(4) Uiso d P 0.25 . .
Si Si16 0.7174(5) 0.4400(10) 0.8280(8) 0.0031(4) Uiso d P 0.25 . .
Al Al16 0.7174(5) 0.4400(10) 0.8280(8) 0.0031(4) Uiso d P 0.25 . .
Si Si17 0.7759(5) 0.4455(10) 0.1969(8) 0.0031(4) Uiso d P 0.25 . .
Al Al17 0.7759(5) 0.4455(10) 0.1969(8) 0.0031(4) Uiso d P 0.25 . .
Si Si18 0.7234(5) 0.5127(11) 0.1785(9) 0.0031(4) Uiso d P 0.25 . .
Al Al18 0.7234(5) 0.5127(11) 0.1785(9) 0.0031(4) Uiso d P 0.25 . .
N N1 0.5017(7) 0.9760(14) 1.2397(11) 0.0108(3) Uiso d . 1 . .
N N2 0.6002(7) 0.9021(10) 0.9819(9) 0.0108(3) Uiso d . 1 . .
N N3 0.7020(7) 0.9704(14) 0.2475(11) 0.0108(3) Uiso d . 1 . .
N N4 1.0012(10) 0.3442(18) 0.7379(15) 0.0108(3) Uiso d . 1 . .
N N5 0.8092(8) 1.3587(16) 0.7131(11) 0.0108(3) Uiso d . 1 . .
N N6 0.6873(9) 1.3573(19) 0.3056(15) 0.0108(3) Uiso d . 1 . .
N N7 0.7989(7) 1.1040(13) 0.4784(12) 0.0108(3) Uiso d . 1 . .
N N8 0.8076(9) 0.6538(19) 0.2477(15) 0.0108(3) Uiso d . 1 . .
N N9 0.6904(9) 0.6535(18) 0.7795(13) 0.0108(3) Uiso d . 1 . .
N N10 0.9000(8) 1.0199(10) 0.7380(8) 0.0108(3) Uiso d . 1 . .
N N11 0.5017(9) 0.3505(18) 0.3017(15) 0.0108(3) Uiso d . 1 . .
N N12 0.9011(8) 0.9851(10) 0.2255(8) 0.0108(3) Uiso d . 1 . .
N N13 0.7984(7) 0.8789(13) 0.9806(12) 0.0108(3) Uiso d . 1 . .
N N14 0.5986(8) 1.1229(10) 0.4854(8) 0.0108(3) Uiso d . 1 . .
N N15 1.0006(7) 0.8822(13) 0.9770(12) 0.0108(3) Uiso d . 1 . .
N N16 0.7037(7) 1.0287(13) 0.7367(11) 0.0108(3) Uiso d . 1 . .
N N17 0.8937(9) 0.3424(17) 0.2743(14) 0.0198(8) Uiso d P 0.50 . .
O O17 0.8937(9) 0.3424(17) 0.2743(14) 0.0198(8) Uiso d P 0.50 . .
N N18 0.6009(8) 0.6407(13) 0.2163(12) 0.0198(8) Uiso d P 0.50 . .
O O18 0.6009(8) 0.6407(13) 0.2163(12) 0.0198(8) Uiso d P 0.50 . .
N N19 0.6054(9) 0.3427(16) 0.7602(14) 0.0198(8) Uiso d P 0.50 . .
O O19 0.6054(9) 0.3427(16) 0.7602(14) 0.0198(8) Uiso d P 0.50 . .
N N20 0.8832(7) 0.6333(16) 0.8160(15) 0.0198(8) Uiso d P 0.50 . .
O O20 0.8832(7) 0.6333(16) 0.8160(15) 0.0198(8) Uiso d P 0.50 . .
N N21 0.9172(10) 0.5896(13) 0.5118(15) 0.0170(7) Uiso d . 1 . .
N N22 0.5862(11) 0.5887(12) 0.5222(15) 0.0170(7) Uiso d . 1 . .
N N23 0.7617(8) 0.4054(11) 1.0138(16) 0.0170(7) Uiso d . 1 . .

loop_
_atom_site_aniso_label
_atom_site_aniso_U_11
_atom_site_aniso_U_22
_atom_site_aniso_U_33
_atom_site_aniso_U_12
_atom_site_aniso_U_13
_atom_site_aniso_U_23
Sr1 0.0449(6) 0.0107(4) 0.0270(6) -0.0073(12) 0.0216(5) -0.0071(9)
Sr2 0.0732(18) 0.0225(7) 0.0126(7) -0.0157(15) 0.0099(9) -0.0044(5)
Eu2 0.0732(18) 0.0225(7) 0.0126(7) -0.0157(15) 0.0099(9) -0.0044(5)
Sr3 0.0664(17) 0.0363(11) 0.0143(8) 0.0289(14) 0.0104(9) -0.0003(6)
Eu3 0.0664(17) 0.0363(11) 0.0143(8) 0.0289(14) 0.0104(9) -0.0003(6)

loop_
_atom_type_symbol
_atom_type_description
_atom_type_scat_dispersion_real
_atom_type_scat_dispersion_imag
_atom_type_scat_source
N N 0.0061 0.0033 'International Tables Vol C Tables 4.2.6.8 and 6.1.1.4'
O O 0.0106 0.0060 'International Tables Vol C Tables 4.2.6.8 and 6.1.1.4'
Al Al 0.0645 0.0514 'International Tables Vol C Tables 4.2.6.8 and 6.1.1.4'
Si Si 0.0817 0.0704 'International Tables Vol C Tables 4.2.6.8 and 6.1.1.4'
Sr Sr -1.5307 3.2498 'International Tables Vol C Tables 4.2.6.8 and 6.1.1.4'
Eu Eu -0.1578 3.6682 'International Tables Vol C Tables 4.2.6.8 and 6.1.1.4'

loop_
_geom_angle_atom_site_label_1
_geom_angle_atom_site_label_2
_geom_angle_atom_site_label_3
_geom_angle_site_symmetry_1
_geom_angle_site_symmetry_3
_geom_angle
_geom_angle_publ_flag
N15 Si1 N12 2_764 2_765 106.4(5) ?
N15 Si1 N4 2_764 . 112.0(6) ?
N12 Si1 N4 2_765 . 108.2(6) ?
N15 Si1 N10 2_764 1_545 110.2(5) ?
N12 Si1 N10 2_765 1_545 113.0(4) ?
N4 Si1 N10 . 1_545 107.1(6) ?
N16 Si2 N5 . . 114.3(6) ?
N16 Si2 N7 . . 105.9(5) ?
N5 Si2 N7 . . 109.5(5) ?
N16 Si2 N10 . . 110.7(5) ?
N5 Si2 N10 . . 108.8(5) ?
N7 Si2 N10 . . 107.3(5) ?
N1 Si3 N11 2_674 2_665 110.2(6) ?
N1 Si3 N14 2_674 2_675 110.2(5) ?
N11 Si3 N14 2_665 2_675 105.0(6) ?
N1 Si3 N2 2_674 . 106.4(5) ?
N11 Si3 N2 2_665 . 112.0(6) ?
N14 Si3 N2 2_675 . 113.1(4) ?
N14 Si4 O19 . 1_565 117.0(5) ?
N14 Si4 N1 . 2_674 106.6(5) ?
O19 Si4 N1 1_565 2_674 108.0(6) ?
N14 Si4 N16 . . 107.0(5) ?
O19 Si4 N16 1_565 . 102.8(6) ?
N1 Si4 N16 2_674 . 115.9(4) ?
N13 Si5 N2 . . 113.3(5) ?
N13 Si5 N16 . . 107.7(5) ?
N2 Si5 N16 . . 107.7(5) ?
N13 Si5 N9 . . 112.2(6) ?
N2 Si5 N9 . . 110.4(6) ?
N16 Si5 N9 . . 105.0(5) ?
N13 Si6 N12 1_554 . 106.4(5) ?
N13 Si6 N8 1_554 . 114.0(6) ?
N12 Si6 N8 . . 107.5(6) ?
N13 Si6 N3 1_554 . 109.9(5) ?
N12 Si6 N3 . . 113.3(5) ?
N8 Si6 N3 . . 106.0(6) ?
N6 Si7 N3 . . 115.2(6) ?
N6 Si7 N7 . . 115.5(6) ?
N3 Si7 N7 . . 101.2(5) ?
N6 Si7 N14 . . 102.3(5) ?
N3 Si7 N14 . . 109.1(4) ?
N7 Si7 N14 . . 113.9(5) ?
O18 Si8 N3 1_556 1_556 111.7(6) ?
O18 Si8 N2 1_556 . 111.1(5) ?
N3 Si8 N2 1_556 . 107.0(5) ?
O18 Si8 N1 1_556 . 112.5(6) ?
N3 Si8 N1 1_556 . 111.3(4) ?
N2 Si8 N1 . . 102.8(5) ?
O17 Si9 N12 1_565 . 102.2(5) ?
O17 Si9 N7 1_565 . 112.5(6) ?
N12 Si9 N7 . . 109.0(5) ?
O17 Si9 N15 1_565 2_774 112.8(6) ?
N12 Si9 N15 . 2_774 108.2(5) ?
N7 Si9 N15 . 2_774 111.6(4) ?
O20 Si10 N15 . . 115.0(5) ?
O20 Si10 N10 . . 117.7(6) ?
N15 Si10 N10 . . 104.5(5) ?
O20 Si10 N13 . . 100.0(6) ?
N15 Si10 N13 . . 113.6(4) ?
N10 Si10 N13 . . 106.0(5) ?
N21 Al11 O20 . . 111.8(6) ?
N21 Al11 N5 . 1_545 118.4(6) ?
O20 Al11 N5 . 1_545 91.8(6) ?
N21 Al11 N4 . . 118.3(7) ?
O20 Al11 N4 . . 108.3(6) ?
N5 Al11 N4 1_545 . 104.8(6) ?
N4 Al12 O17 2_764 . 113.7(7) ?
N4 Al12 N21 2_764 . 111.3(7) ?
O17 Al12 N21 . . 114.4(6) ?
N4 Al12 N8 2_764 . 106.8(6) ?
O17 Al12 N8 . . 98.1(7) ?
N21 Al12 N8 . . 111.7(6) ?
O18 Al13 N22 . . 111.7(5) ?
O18 Al13 N11 . . 106.0(6) ?
N22 Al13 N11 . . 117.3(7) ?
O18 Al13 N6 . 1_545 97.8(7) ?
N22 Al13 N6 . 1_545 119.2(7) ?
N11 Al13 N6 . 1_545 102.4(5) ?
N22 Al14 O19 . . 116.1(6) ?
N22 Al14 N9 . . 111.7(7) ?
O19 Al14 N9 . . 101.0(7) ?
N22 Al14 N11 . 2_665 112.3(7) ?
O19 Al14 N11 . 2_665 108.0(7) ?
N9 Al14 N11 . 2_665 106.9(6) ?
N23 Al15 N5 . 1_545 111.2(7) ?
N23 Al15 N9 . . 117.9(7) ?
N5 Al15 N9 1_545 . 108.8(7) ?
N23 Al15 O20 . . 120.7(7) ?
N5 Al15 O20 1_545 . 89.8(7) ?
N9 Al15 O20 . . 104.8(7) ?
N9 Al16 N5 . 1_545 109.9(7) ?
N9 Al16 N23 . . 117.1(6) ?
N5 Al16 N23 1_545 . 102.3(6) ?
N9 Al16 O19 . . 94.1(6) ?
N5 Al16 O19 1_545 . 109.7(6) ?
N23 Al16 O19 . . 123.7(6) ?
N8 Al17 N23 . 1_554 117.6(7) ?
N8 Al17 N6 . 1_545 113.5(8) ?
N23 Al17 N6 1_554 1_545 112.7(7) ?
N8 Al17 O17 . . 91.0(7) ?
N23 Al17 O17 1_554 . 112.1(7) ?
N6 Al17 O17 1_545 . 107.6(7) ?
N6 Al18 N8 1_545 . 112.9(8) ?
N6 Al18 N23 1_545 1_554 110.7(7) ?
N8 Al18 N23 . 1_554 110.1(7) ?
N6 Al18 O18 1_545 . 86.0(6) ?
N8 Al18 O18 . . 106.5(7) ?
N23 Al18 O18 1_554 . 128.4(7) ?

loop_
_geom_bond_atom_site_label_1
_geom_bond_atom_site_label_2
_geom_bond_site_symmetry_2
_geom_bond_distance
_geom_bond_publ_flag
Sr1 N9 . 2.618(13) y
Sr1 N8 . 2.682(13) y
Sr1 N22 . 2.690(16) y
Sr1 N21 . 2.745(14) y
Sr1 N7 . 2.773(9) y
Sr1 N16 . 2.955(10) y
Sr1 N3 . 3.032(10) y
Sr2 N23 1_565 2.557(11) y
Sr2 O17 1_566 2.573(13) y
Sr2 N21 2_775 2.702(14) y
Sr2 N4 1_565 2.764(14) y
Sr2 N12 1_556 2.868(7) y
Sr2 N10 . 2.970(8) y
Sr2 N15 . 3.052(10) y
Sr3 O19 1_565 2.549(12) y
Sr3 N22 2_675 2.718(16) y
Sr3 N2 . 2.760(7) y
Sr3 N11 1_566 2.783(13) y
Sr3 N23 1_565 2.851(11) y
Sr3 N6 1_556 2.994(13) y
Sr3 N1 . 3.096(10) y
Si1 N15 2_764 1.732(12) ?
Si1 N12 2_765 1.755(12) ?
Si1 N4 . 1.765(14) ?
Si1 N10 1_545 1.769(11) ?
Si2 N16 . 1.734(11) ?
Si2 N5 . 1.742(13) ?
Si2 N7 . 1.750(12) ?
Si2 N10 . 1.787(11) ?
Si3 N1 2_674 1.734(11) ?
Si3 N11 2_665 1.741(15) ?
Si3 N14 2_675 1.752(11) ?
Si3 N2 . 1.770(11) ?
Si4 N14 . 1.743(8) ?
Si4 O19 1_565 1.749(13) ?
Si4 N1 2_674 1.788(12) ?
Si4 N16 . 1.789(12) ?
Si5 N13 . 1.745(11) ?
Si5 N2 . 1.762(11) ?
Si5 N16 . 1.770(11) ?
Si5 N9 . 1.802(14) ?
Si6 N13 1_554 1.742(12) ?
Si6 N12 . 1.752(12) ?
Si6 N8 . 1.768(15) ?
Si6 N3 . 1.777(11) ?
Si7 N6 . 1.728(15) ?
Si7 N3 . 1.756(11) ?
Si7 N7 . 1.764(11) ?
Si7 N14 . 1.769(11) ?
Si8 O18 1_556 1.703(10) ?
Si8 N3 1_556 1.789(11) ?
Si8 N2 . 1.789(8) ?
Si8 N1 . 1.792(11) ?
Si9 O17 1_565 1.725(13) ?
Si9 N12 . 1.749(8) ?
Si9 N7 . 1.784(11) ?
Si9 N15 2_774 1.795(11) ?
Si10 O20 . 1.696(13) ?
Si10 N15 . 1.775(11) ?
Si10 N10 . 1.786(8) ?
Si10 N13 . 1.792(11) ?
Al11 N21 . 1.687(13) ?
Al11 O20 . 1.710(14) ?
Al11 N5 1_545 1.771(12) ?
Al11 N4 . 1.819(14) ?
Al12 N4 2_764 1.685(15) ?
Al12 O17 . 1.690(13) ?
Al12 N21 . 1.702(14) ?
Al12 N8 . 1.829(14) ?
Al13 O18 . 1.672(11) ?
Al13 N22 . 1.711(13) ?
Al13 N11 . 1.740(14) ?
Al13 N6 1_545 1.773(14) ?
Al14 N22 . 1.671(14) ?
Al14 O19 . 1.678(12) ?
Al14 N9 . 1.747(14) ?
Al14 N11 2_665 1.791(15) ?
Al15 N23 . 1.697(15) ?
Al15 N5 1_545 1.730(14) ?
Al15 N9 . 1.807(16) ?
Al15 O20 . 1.811(13) ?
Al16 N9 . 1.700(15) ?
Al16 N5 1_545 1.811(14) ?
Al16 N23 . 1.820(15) ?
Al16 O19 . 1.906(15) ?
Al17 N8 . 1.687(16) ?
Al17 N23 1_554 1.694(16) ?
Al17 N6 1_545 1.762(15) ?
Al17 O17 . 2.026(15) ?
Al18 N6 1_545 1.716(16) ?
Al18 N8 . 1.745(16) ?
Al18 N23 1_554 1.783(15) ?
Al18 O18 . 2.072(14) ?
